data_1518355
loop_
_publ_author_name
'Murphy, Stephen K.'
'Bruch, Achim'
'Dong, Vy M.'

_publ_section_title
;
 Mechanistic insights into hydroacylation with non-chelating aldehydes
;
_journal_coden_ASTM CSHCCN
_journal_issue 1
_journal_name_full 'Chemical Science'
_journal_page_first 174
_journal_page_last 180
_journal_paper_doi 10.1039/c4sc02026j
_journal_volume 6
_journal_year 2015
_chemical_absolute_configuration unk
_chemical_formula_sum 'C32 H44 K N2 O13 Rh'
_chemical_formula_weight 806.70
_space_group_crystal_system monoclinic
_space_group_IT_number 9
_space_group_name_Hall 'C -2yc'
_space_group_name_H-M_alt 'C 1 c 1'
_symmetry_space_group_name_Hall 'C -2yc'
_symmetry_space_group_name_H-M 'C 1 c 1'
_atom_sites_solution_hydrogens geom
_atom_sites_solution_primary direct
_atom_sites_solution_secondary difmap
_audit_creation_method SHELXL-2013
_cell_angle_alpha 90
_cell_angle_beta 105.5588(5)
_cell_angle_gamma 90
_cell_formula_units_Z 4
_cell_length_a 13.6052(6)
_cell_length_b 19.6523(9)
_cell_length_c 14.3113(7)
_cell_measurement_reflns_used 9889
_cell_measurement_temperature 88(2)
_cell_measurement_theta_max 28.83
_cell_measurement_theta_min 2.55
_cell_volume 3686.2(3)
_computing_cell_refinement 'Bruker SAINT 8.32b, 2013'
_computing_data_collection 'Bruker APEX2 2013.6-2, 2013'
_computing_data_reduction 'Bruker SAINT 8.32b, 2013'
_computing_molecular_graphics 'Bruker SHELXTL'
_computing_publication_material 'Bruker SHELXTL'
_computing_structure_refinement 'SHELXL-2013 (Sheldrick, 2013)'
_computing_structure_solution 'Bruker SHELXTL 2013/1'
_diffrn_ambient_temperature 88(2)
_diffrn_measured_fraction_theta_full 0.999
_diffrn_measured_fraction_theta_max 1.000
_diffrn_measurement_device_type 'Bruker SMART APEX II CCD'
_diffrn_measurement_method '\f and \w scans'
_diffrn_radiation_type MoK\a
_diffrn_radiation_wavelength 0.71073
_diffrn_reflns_av_R_equivalents 0.0170
_diffrn_reflns_av_unetI/netI 0.0212
_diffrn_reflns_Laue_measured_fraction_full 0.999
_diffrn_reflns_Laue_measured_fraction_max 1.000
_diffrn_reflns_limit_h_max 17
_diffrn_reflns_limit_h_min -17
_diffrn_reflns_limit_k_max 25
_diffrn_reflns_limit_k_min -25
_diffrn_reflns_limit_l_max 18
_diffrn_reflns_limit_l_min -18
_diffrn_reflns_number 20977
_diffrn_reflns_point_group_measured_fraction_full 1.000
_diffrn_reflns_point_group_measured_fraction_max 1.000
_diffrn_reflns_theta_full 25.242
_diffrn_reflns_theta_max 27.103
_diffrn_reflns_theta_min 1.868
_diffrn_source 'fine-focus sealed tube'
_exptl_absorpt_coefficient_mu 0.640
_exptl_absorpt_correction_T_max 0.9581
_exptl_absorpt_correction_T_min 0.8741
_exptl_absorpt_correction_type numerical
_exptl_absorpt_process_details 'Bruker SADABS 2008/1'
_exptl_crystal_colour yellow
_exptl_crystal_density_diffrn 1.454
_exptl_crystal_density_meas ?
_exptl_crystal_density_method not_measured
_exptl_crystal_description irregular
_exptl_crystal_F_000 1672
_exptl_crystal_size_max 0.315
_exptl_crystal_size_mid 0.175
_exptl_crystal_size_min 0.144
_refine_diff_density_max 0.550
_refine_diff_density_min -0.336
_refine_diff_density_rms 0.064
_refine_ls_abs_structure_details
; 
 Refined as an inversion twin. 
;
_refine_ls_abs_structure_Flack 0.51(3)
_refine_ls_extinction_method none
_refine_ls_goodness_of_fit_ref 1.067
_refine_ls_hydrogen_treatment constr
_refine_ls_matrix_type full
_refine_ls_number_parameters 423
_refine_ls_number_reflns 8111
_refine_ls_number_restraints 2
_refine_ls_restrained_S_all 1.066
_refine_ls_R_factor_all 0.0267
_refine_ls_R_factor_gt 0.0258
_refine_ls_shift/su_max 0.001
_refine_ls_shift/su_mean 0.000
_refine_ls_structure_factor_coef Fsqd
_refine_ls_weighting_details 'w=1/[\s^2^(Fo^2^)+(0.0365P)^2^+4.1212P] where P=(Fo^2^+2Fc^2^)/3'
_refine_ls_weighting_scheme calc
_refine_ls_wR_factor_gt 0.0650
_refine_ls_wR_factor_ref 0.0658
_reflns_Friedel_coverage 0.997
_reflns_Friedel_fraction_full 1.000
_reflns_Friedel_fraction_max 1.000
_reflns_number_gt 7920
_reflns_number_total 8111
_reflns_threshold_expression 'I > 2\s(I)'
_cod_data_source_file c4sc02026j2.cif
_cod_data_source_block vmd13
_cod_depositor_comments
;
The following automatic conversions were performed:

'_exptl_crystal_density_meas' value 'not_measured' was changed to '?'
- the value is perceived as not measured.

Automatic conversion script
Id: cif_fix_values 3008 2015-01-20 13:52:24Z robertas 

 Adding full bibliography for 1518355.cif.
;
_cod_database_code 1518355
_shelx_space_group_comment
; 
The symmetry employed for this shelxl refinement is uniquely defined 
by the following loop, which should always be used as a source of 
symmetry information in preference to the above space-group names. 
They are only intended as comments. 
;
_shelx_estimated_absorpt_t_min 0.824
_shelx_estimated_absorpt_t_max 0.913
_shelxl_version_number 2013-3

loop_
_space_group_symop_operation_xyz
'x, y, z'
'x, -y, z+1/2'
'x+1/2, y+1/2, z'
'x+1/2, -y+1/2, z+1/2'

loop_
_atom_site_label
_atom_site_type_symbol
_atom_site_fract_x
_atom_site_fract_y
_atom_site_fract_z
_atom_site_U_iso_or_equiv
_atom_site_adp_type
_atom_site_occupancy
_atom_site_site_symmetry_order
_atom_site_calc_flag
_atom_site_refinement_flags_posn
_atom_site_refinement_flags_adp
_atom_site_refinement_flags_occupancy
_atom_site_disorder_assembly
_atom_site_disorder_group
Rh1 Rh 0.99690(2) 1.13318(2) 0.24958(2) 0.01427(7) Uani 1 1 d . . . . .
K1 K 0.98321(6) 0.93829(4) 0.23318(5) 0.01865(18) Uani 1 1 d . . . . .
O1 O 0.8857(2) 1.06049(17) 0.2094(2) 0.0205(6) Uani 1 1 d . . . . .
O2 O 1.0996(2) 1.05405(16) 0.2853(2) 0.0175(6) Uani 1 1 d . . . . .
O3 O 0.4461(3) 1.1221(2) -0.0464(4) 0.0688(14) Uani 1 1 d . . . . .
O4 O 0.5040(2) 1.2250(2) -0.0139(3) 0.0442(9) Uani 1 1 d . . . . .
O5 O 1.5323(3) 1.0853(2) 0.5691(3) 0.0513(10) Uani 1 1 d . . . . .
O6 O 1.4850(2) 1.19120(18) 0.5518(3) 0.0417(8) Uani 1 1 d . . . . .
O7 O 0.8999(2) 0.90641(17) 0.3860(2) 0.0363(7) Uani 1 1 d . . . . .
O8 O 1.0777(3) 0.83970(17) 0.3753(2) 0.0388(7) Uani 1 1 d . . . . .
O9 O 1.1769(2) 0.88620(16) 0.2399(3) 0.0362(7) Uani 1 1 d . . . . .
O10 O 1.0628(2) 0.96643(17) 0.0798(2) 0.0358(7) Uani 1 1 d . . . . .
O11 O 0.8838(3) 0.88679(17) 0.0440(2) 0.0358(7) Uani 1 1 d . . . . .
O12 O 0.7888(3) 0.87687(16) 0.1924(2) 0.0342(7) Uani 1 1 d . . . . .
N1 N 0.5150(3) 1.1626(3) -0.0088(3) 0.0405(10) Uani 1 1 d . . . . .
N2 N 1.4688(3) 1.1296(2) 0.5351(3) 0.0336(9) Uani 1 1 d . . . . .
C1 C 0.9036(3) 1.2096(2) 0.2800(4) 0.0274(10) Uani 1 1 d . . . . .
H1A H 0.8537 1.1955 0.3154 0.033 Uiso 1 1 calc R U . . .
H1B H 0.9369 1.2537 0.3023 0.033 Uiso 1 1 calc R U . . .
C2 C 0.8756(3) 1.1985(2) 0.1806(4) 0.0226(10) Uani 1 1 d . . . . .
H2A H 0.8917 1.2355 0.1390 0.027 Uiso 1 1 calc R U . . .
C3 C 0.7863(3) 1.1543(3) 0.1359(3) 0.0193(8) Uani 1 1 d . . . . .
C4 C 0.7968(3) 1.0839(2) 0.1570(3) 0.0182(8) Uani 1 1 d . . . . .
C5 C 0.7136(4) 1.0399(2) 0.1192(4) 0.0281(11) Uani 1 1 d . . . . .
H5A H 0.7200 0.9926 0.1332 0.034 Uiso 1 1 calc R U . . .
C6 C 0.6235(3) 1.0655(3) 0.0620(4) 0.0329(11) Uani 1 1 d . . . . .
H6A H 0.5683 1.0358 0.0345 0.039 Uiso 1 1 calc R U . . .
C7 C 0.6135(4) 1.1348(2) 0.0446(4) 0.0279(11) Uani 1 1 d . . . . .
C8 C 0.6935(3) 1.1798(2) 0.0806(3) 0.0230(9) Uani 1 1 d . . . . .
H8A H 0.6850 1.2272 0.0676 0.028 Uiso 1 1 calc R U . . .
C9 C 1.1041(3) 1.2027(2) 0.2254(4) 0.0279(10) Uani 1 1 d . . . . .
H9A H 1.1540 1.1849 0.1923 0.033 Uiso 1 1 calc R U . . .
H9B H 1.0781 1.2486 0.2029 0.033 Uiso 1 1 calc R U . . .
C10 C 1.1257(3) 1.1905(2) 0.3262(3) 0.0198(9) Uani 1 1 d . . . . .
H10A H 1.1135 1.2286 0.3679 0.024 Uiso 1 1 calc R U . . .
C11 C 1.2066(3) 1.1407(2) 0.3710(3) 0.0173(9) Uani 1 1 d . . . . .
C12 C 1.1882(3) 1.0716(2) 0.3424(3) 0.0167(8) Uani 1 1 d . . . . .
C13 C 1.2654(3) 1.0227(2) 0.3785(3) 0.0210(8) Uani 1 1 d . . . . .
H13A H 1.2545 0.9766 0.3587 0.025 Uiso 1 1 calc R U . . .
C14 C 1.3563(3) 1.0419(2) 0.4422(3) 0.0255(9) Uani 1 1 d . . . . .
H14A H 1.4079 1.0090 0.4667 0.031 Uiso 1 1 calc R U . . .
C15 C 1.3719(3) 1.1087(2) 0.4703(3) 0.0217(8) Uani 1 1 d . . . . .
C16 C 1.2975(3) 1.1591(2) 0.4358(3) 0.0212(8) Uani 1 1 d . . . . .
H16A H 1.3096 1.2050 0.4568 0.025 Uiso 1 1 calc R U . . .
C17 C 0.9418(5) 0.8517(3) 0.4502(4) 0.0498(13) Uani 1 1 d . . . . .
H17A H 0.9122 0.8079 0.4218 0.060 Uiso 1 1 calc R U . . .
H17B H 0.9253 0.8580 0.5129 0.060 Uiso 1 1 calc R U . . .
C18 C 1.0556(5) 0.8511(3) 0.4656(4) 0.0477(13) Uani 1 1 d . . . . .
H18A H 1.0848 0.8952 0.4931 0.057 Uiso 1 1 calc R U . . .
H18B H 1.0865 0.8147 0.5120 0.057 Uiso 1 1 calc R U . . .
C19 C 1.1844(4) 0.8280(3) 0.3855(5) 0.0533(16) Uani 1 1 d . . . . .
H19A H 1.2056 0.7850 0.4214 0.064 Uiso 1 1 calc R U . . .
H19B H 1.2249 0.8655 0.4231 0.064 Uiso 1 1 calc R U . . .
C20 C 1.2045(4) 0.8236(3) 0.2894(5) 0.0523(14) Uani 1 1 d . . . . .
H20A H 1.2778 0.8143 0.2971 0.063 Uiso 1 1 calc R U . . .
H20B H 1.1644 0.7860 0.2515 0.063 Uiso 1 1 calc R U . . .
C21 C 1.2038(5) 0.8917(3) 0.1505(5) 0.0462(15) Uani 1 1 d . . . . .
H21A H 1.1701 0.8552 0.1056 0.055 Uiso 1 1 calc R U . . .
H21B H 1.2785 0.8867 0.1621 0.055 Uiso 1 1 calc R U . . .
C22 C 1.1708(4) 0.9595(3) 0.1066(4) 0.0435(12) Uani 1 1 d . . . . .
H22A H 1.2013 0.9956 0.1538 0.052 Uiso 1 1 calc R U . . .
H22B H 1.1962 0.9657 0.0486 0.052 Uiso 1 1 calc R U . . .
C23 C 1.0152(4) 0.9388(3) -0.0124(4) 0.0452(12) Uani 1 1 d . . . . .
H23A H 1.0426 0.8928 -0.0182 0.054 Uiso 1 1 calc R U . . .
H23B H 1.0290 0.9679 -0.0639 0.054 Uiso 1 1 calc R U . . .
C24 C 0.9015(4) 0.9349(3) -0.0235(3) 0.0372(10) Uani 1 1 d . . . . .
H24A H 0.8754 0.9801 -0.0112 0.045 Uiso 1 1 calc R U . . .
H24B H 0.8656 0.9209 -0.0904 0.045 Uiso 1 1 calc R U . . .
C25 C 0.7804(4) 0.8692(3) 0.0255(4) 0.0402(11) Uani 1 1 d . . . . .
H25A H 0.7604 0.8398 -0.0327 0.048 Uiso 1 1 calc R U . . .
H25B H 0.7378 0.9108 0.0128 0.048 Uiso 1 1 calc R U . . .
C26 C 0.7628(4) 0.8318(2) 0.1121(4) 0.0378(11) Uani 1 1 d . . . . .
H26A H 0.6904 0.8179 0.0989 0.045 Uiso 1 1 calc R U . . .
H26B H 0.8059 0.7905 0.1258 0.045 Uiso 1 1 calc R U . . .
C27 C 0.7518(4) 0.8559(3) 0.2695(4) 0.0409(11) Uani 1 1 d . . . . .
H27A H 0.7760 0.8093 0.2898 0.049 Uiso 1 1 calc R U . . .
H27B H 0.6763 0.8555 0.2497 0.049 Uiso 1 1 calc R U . . .
C28 C 0.7904(5) 0.9054(3) 0.3533(4) 0.0439(14) Uani 1 1 d . . . . .
H28A H 0.7653 0.9516 0.3323 0.053 Uiso 1 1 calc R U . . .
H28B H 0.7626 0.8921 0.4079 0.053 Uiso 1 1 calc R U . . .
O13 O 1.5493(7) 1.1462(6) 0.3394(7) 0.113(3) Uiso 0.729(11) 1 d G . P A 1
C29 C 1.4781(9) 1.1761(5) 0.2516(8) 0.085(2) Uiso 0.729(11) 1 d G . P A 1
H29A H 1.4416 1.2157 0.2689 0.102 Uiso 0.729(11) 1 calc R U P A 1
H29B H 1.5153 1.1908 0.2043 0.102 Uiso 0.729(11) 1 calc R U P A 1
C30 C 1.4118(10) 1.1244(6) 0.2146(10) 0.085(2) Uiso 0.729(11) 1 d . . P A 1
H30A H 1.3834 1.1307 0.1438 0.102 Uiso 0.729(11) 1 calc R U P A 1
H30B H 1.3545 1.1247 0.2451 0.102 Uiso 0.729(11) 1 calc R U P A 1
C31 C 1.4683(9) 1.0562(6) 0.2346(9) 0.085(2) Uiso 0.729(11) 1 d . . P A 1
H31A H 1.4256 1.0215 0.2550 0.102 Uiso 0.729(11) 1 calc R U P A 1
H31B H 1.4859 1.0397 0.1757 0.102 Uiso 0.729(11) 1 calc R U P A 1
C32 C 1.5607(9) 1.0695(7) 0.3123(10) 0.085(2) Uiso 0.729(11) 1 d . . P A 1
H32A H 1.6226 1.0627 0.2894 0.102 Uiso 0.729(11) 1 calc R U P A 1
H32B H 1.5645 1.0394 0.3686 0.102 Uiso 0.729(11) 1 calc R U P A 1
O14 O 1.554(2) 1.1036(17) 0.361(2) 0.113(3) Uiso 0.271(11) 1 d . . P A 2
C33 C 1.543(4) 1.147(2) 0.271(4) 0.116(8) Uiso 0.271(11) 1 d . . P A 2
H33A H 1.6023 1.1464 0.2437 0.140 Uiso 0.271(11) 1 calc R U P A 2
H33B H 1.5180 1.1938 0.2762 0.140 Uiso 0.271(11) 1 calc R U P A 2
C34 C 1.4340(15) 1.0797(7) 0.2120(13) 0.116(8) Uiso 0.271(11) 1 d G . P A 2
H34A H 1.3720 1.0892 0.2336 0.140 Uiso 0.271(11) 1 calc R U P A 2
H34B H 1.4160 1.0833 0.1404 0.140 Uiso 0.271(11) 1 calc R U P A 2
C35 C 1.473(2) 1.0089(5) 0.2434(18) 0.116(8) Uiso 0.271(11) 1 d G . P A 2
H35A H 1.4909 0.9843 0.1898 0.140 Uiso 0.271(11) 1 calc R U P A 2
H35B H 1.4216 0.9822 0.2652 0.140 Uiso 0.271(11) 1 calc R U P A 2
C36 C 1.5671(18) 1.0216(6) 0.3266(16) 0.116(8) Uiso 0.271(11) 1 d G . P A 2
H36A H 1.6300 1.0161 0.3052 0.140 Uiso 0.271(11) 1 calc R U P A 2
H36B H 1.5696 0.9897 0.3808 0.140 Uiso 0.271(11) 1 calc R U P A 2

loop_
_atom_site_aniso_label
_atom_site_aniso_U_11
_atom_site_aniso_U_22
_atom_site_aniso_U_33
_atom_site_aniso_U_23
_atom_site_aniso_U_13
_atom_site_aniso_U_12
Rh1 0.01086(11) 0.01300(11) 0.01650(11) -0.00137(12) -0.00056(7) 0.00073(12)
K1 0.0184(4) 0.0152(3) 0.0233(5) -0.0007(3) 0.0070(4) -0.0008(3)
O1 0.0144(14) 0.0169(14) 0.0277(16) -0.0005(13) 0.0013(12) -0.0001(12)
O2 0.0128(13) 0.0152(13) 0.0219(14) 0.0006(12) 0.0002(11) 0.0015(11)
O3 0.022(2) 0.069(3) 0.092(3) 0.024(3) -0.025(2) -0.0147(19)
O4 0.0230(16) 0.049(2) 0.052(2) 0.0208(17) -0.0048(15) 0.0050(15)
O5 0.0250(16) 0.046(2) 0.062(2) -0.0119(18) -0.0256(16) 0.0149(15)
O6 0.0260(16) 0.0379(18) 0.048(2) -0.0223(16) -0.0123(14) 0.0068(14)
O7 0.0362(17) 0.0417(18) 0.0328(16) 0.0020(14) 0.0123(13) -0.0076(14)
O8 0.0399(18) 0.0337(17) 0.0398(18) 0.0086(14) 0.0056(14) 0.0023(14)
O9 0.0316(16) 0.0324(16) 0.0468(19) -0.0025(15) 0.0145(14) 0.0094(13)
O10 0.0356(17) 0.0462(19) 0.0280(15) -0.0042(13) 0.0127(13) -0.0025(14)
O11 0.0356(17) 0.0368(16) 0.0339(16) -0.0041(13) 0.0073(13) -0.0031(14)
O12 0.0349(17) 0.0326(17) 0.0351(18) -0.0060(13) 0.0092(14) -0.0151(13)
N1 0.0162(18) 0.055(3) 0.043(2) 0.013(2) -0.0056(16) -0.0038(18)
N2 0.0196(19) 0.040(2) 0.033(2) -0.0152(16) -0.0079(15) 0.0076(15)
C1 0.018(2) 0.023(2) 0.035(2) -0.0084(18) -0.0026(17) 0.0107(16)
C2 0.0111(19) 0.017(2) 0.033(2) 0.0016(17) -0.0052(16) -0.0005(15)
C3 0.016(2) 0.023(2) 0.0170(19) 0.0002(17) 0.0024(16) 0.0027(17)
C4 0.0077(16) 0.027(2) 0.0198(18) -0.0003(16) 0.0026(14) -0.0006(15)
C5 0.022(2) 0.022(2) 0.038(2) 0.0007(17) 0.0041(18) -0.0053(16)
C6 0.0154(19) 0.039(3) 0.038(2) 0.002(2) -0.0036(17) -0.0127(19)
C7 0.017(2) 0.034(3) 0.028(2) 0.0063(17) -0.0020(16) -0.0018(16)
C8 0.0193(19) 0.028(2) 0.0216(19) 0.0044(16) 0.0045(15) 0.0021(16)
C9 0.0146(19) 0.025(2) 0.038(2) 0.0099(18) -0.0049(17) -0.0072(16)
C10 0.013(2) 0.015(2) 0.025(2) -0.0020(16) -0.0036(16) -0.0018(15)
C11 0.0118(19) 0.021(2) 0.0170(19) -0.0012(14) -0.0005(15) 0.0061(14)
C12 0.0159(18) 0.0168(19) 0.0167(18) -0.0001(14) 0.0035(15) -0.0002(14)
C13 0.0154(18) 0.0212(19) 0.0237(19) -0.0011(16) 0.0005(15) 0.0040(15)
C14 0.0192(19) 0.031(2) 0.0240(19) -0.0011(16) 0.0012(15) 0.0095(16)
C15 0.0116(18) 0.030(2) 0.0193(18) -0.0042(17) -0.0032(14) 0.0054(16)
C16 0.0162(18) 0.023(2) 0.0210(18) -0.0065(15) -0.0006(14) 0.0007(15)
C17 0.058(3) 0.058(3) 0.038(3) 0.021(2) 0.020(2) -0.004(3)
C18 0.056(3) 0.049(3) 0.032(3) 0.010(2) 0.000(2) 0.001(3)
C19 0.041(3) 0.039(3) 0.070(4) 0.024(3) -0.003(3) 0.011(2)
C20 0.043(3) 0.027(2) 0.089(4) -0.001(3) 0.021(3) 0.017(2)
C21 0.041(3) 0.053(3) 0.051(3) -0.011(3) 0.024(3) 0.010(3)
C22 0.035(3) 0.065(3) 0.036(2) -0.006(2) 0.019(2) -0.006(2)
C23 0.051(3) 0.058(3) 0.030(2) -0.008(2) 0.017(2) -0.008(2)
C24 0.042(3) 0.044(3) 0.024(2) -0.0020(19) 0.0057(18) -0.006(2)
C25 0.040(3) 0.041(3) 0.035(2) -0.0123(19) 0.000(2) -0.0108(19)
C26 0.032(3) 0.030(2) 0.046(3) -0.010(2) 0.002(2) -0.013(2)
C27 0.034(3) 0.041(2) 0.050(3) 0.002(2) 0.016(2) -0.017(2)
C28 0.037(3) 0.057(4) 0.044(3) -0.004(3) 0.022(2) -0.008(2)

loop_
_atom_type_symbol
_atom_type_description
_atom_type_scat_dispersion_real
_atom_type_scat_dispersion_imag
_atom_type_scat_source
C C 0.0033 0.0016 'International Tables Vol C Tables 4.2.6.8 and 6.1.1.4'
H H 0.0000 0.0000 'International Tables Vol C Tables 4.2.6.8 and 6.1.1.4'
N N 0.0061 0.0033 'International Tables Vol C Tables 4.2.6.8 and 6.1.1.4'
O O 0.0106 0.0060 'International Tables Vol C Tables 4.2.6.8 and 6.1.1.4'
K K 0.2009 0.2494 'International Tables Vol C Tables 4.2.6.8 and 6.1.1.4'
Rh Rh -1.1178 0.9187 'International Tables Vol C Tables 4.2.6.8 and 6.1.1.4'

loop_
_geom_angle_atom_site_label_1
_geom_angle_atom_site_label_2
_geom_angle_atom_site_label_3
_geom_angle
O1 Rh1 O2 86.78(9)
O1 Rh1 C1 96.63(17)
O2 Rh1 C1 154.32(16)
O1 Rh1 C9 154.62(17)
O2 Rh1 C9 94.47(16)
C1 Rh1 C9 93.13(17)
O1 Rh1 C2 82.36(16)
O2 Rh1 C2 165.00(14)
C1 Rh1 C2 38.56(19)
C9 Rh1 C2 90.99(18)
O1 Rh1 C10 163.74(14)
O2 Rh1 C10 82.04(14)
C1 Rh1 C10 88.56(18)
C9 Rh1 C10 39.17(18)
C2 Rh1 C10 110.60(14)
O1 Rh1 K1 42.84(9)
O2 Rh1 K1 44.01(8)
C1 Rh1 K1 135.12(15)
C9 Rh1 K1 131.72(15)
C2 Rh1 K1 123.92(12)
C10 Rh1 K1 125.47(12)
O1 K1 O10 90.34(10)
O1 K1 O2 62.02(6)
O10 K1 O2 74.33(9)
O1 K1 O7 90.54(10)
O10 K1 O7 178.37(10)
O2 K1 O7 107.30(9)
O1 K1 O9 138.48(10)
O10 K1 O9 62.19(10)
O2 K1 O9 79.98(10)
O7 K1 O9 117.80(10)
O1 K1 O12 87.32(10)
O10 K1 O12 117.95(10)
O2 K1 O12 147.87(10)
O7 K1 O12 60.72(10)
O9 K1 O12 132.13(10)
O1 K1 O8 143.13(10)
O10 K1 O8 120.43(10)
O2 K1 O8 104.54(9)
O7 K1 O8 59.27(10)
O9 K1 O8 59.20(10)
O12 K1 O8 94.30(10)
O1 K1 O11 95.89(10)
O10 K1 O11 60.31(10)
O2 K1 O11 129.64(10)
O7 K1 O11 118.22(10)
O9 K1 O11 96.01(10)
O12 K1 O11 58.34(10)
O8 K1 O11 116.22(10)
O1 K1 C22 103.12(12)
O10 K1 C22 22.04(11)
O2 K1 C22 66.40(11)
O7 K1 C22 158.51(12)
O9 K1 C22 42.13(12)
O12 K1 C22 135.35(11)
O8 K1 C22 101.33(12)
O11 K1 C22 77.30(11)
O1 K1 Rh1 30.79(7)
O10 K1 Rh1 79.94(7)
O2 K1 Rh1 31.29(6)
O7 K1 Rh1 101.49(7)
O9 K1 Rh1 109.42(7)
O12 K1 Rh1 117.83(7)
O8 K1 Rh1 128.96(7)
O11 K1 Rh1 114.38(7)
C22 K1 Rh1 83.31(9)
C4 O1 Rh1 114.3(3)
C4 O1 K1 135.9(3)
Rh1 O1 K1 106.37(12)
C12 O2 Rh1 113.9(3)
C12 O2 K1 138.8(3)
Rh1 O2 K1 104.70(11)
C17 O7 C28 113.4(4)
C17 O7 K1 119.8(3)
C28 O7 K1 110.6(3)
C18 O8 C19 112.8(4)
C18 O8 K1 112.1(3)
C19 O8 K1 115.5(3)
C20 O9 C21 114.6(4)
C20 O9 K1 117.0(3)
C21 O9 K1 114.0(3)
C23 O10 C22 113.4(4)
C23 O10 K1 119.2(3)
C22 O10 K1 111.3(3)
C25 O11 C24 112.4(4)
C25 O11 K1 117.4(3)
C24 O11 K1 106.5(3)
C27 O12 C26 113.1(3)
C27 O12 K1 118.7(3)
C26 O12 K1 116.8(3)
O4 N1 O3 123.1(4)
O4 N1 C7 118.9(4)
O3 N1 C7 118.0(5)
O5 N2 O6 123.0(4)
O5 N2 C15 118.1(4)
O6 N2 C15 118.8(4)
C2 C1 Rh1 71.8(3)
C1 C2 C3 119.9(5)
C1 C2 Rh1 69.6(3)
C3 C2 Rh1 106.9(3)
C8 C3 C4 119.9(4)
C8 C3 C2 123.0(4)
C4 C3 C2 117.0(4)
O1 C4 C5 121.5(4)
O1 C4 C3 119.0(4)
C5 C4 C3 119.4(4)
C6 C5 C4 120.0(4)
C5 C6 C7 119.8(4)
C6 C7 C8 122.0(4)
C6 C7 N1 119.7(4)
C8 C7 N1 118.3(4)
C7 C8 C3 118.8(4)
C10 C9 Rh1 71.6(3)
C9 C10 C11 118.7(4)
C9 C10 Rh1 69.3(2)
C11 C10 Rh1 106.7(3)
C16 C11 C12 120.2(4)
C16 C11 C10 122.9(4)
C12 C11 C10 116.9(4)
O2 C12 C13 121.2(4)
O2 C12 C11 119.7(4)
C13 C12 C11 119.1(4)
C14 C13 C12 120.2(4)
C15 C14 C13 119.7(4)
C14 C15 C16 122.0(4)
C14 C15 N2 120.0(4)
C16 C15 N2 117.9(4)
C11 C16 C15 118.7(4)
O7 C17 C18 108.5(4)
O8 C18 C17 109.2(4)
O8 C19 C20 110.5(5)
O9 C20 C19 109.0(4)
O9 C21 C22 108.9(4)
O10 C22 C21 111.9(4)
O10 C22 K1 46.61(19)
C21 C22 K1 81.7(3)
O10 C23 C24 108.5(4)
O11 C24 C23 108.5(4)
O11 C25 C26 109.6(4)
O12 C26 C25 107.5(4)
O12 C27 C28 108.3(4)
O7 C28 C27 112.0(5)
C29 O13 C32 104.8(7)
C30 C29 O13 104.2(8)
C29 C30 C31 109.3(10)
C32 C31 C30 105.8(11)
C31 C32 O13 103.7(10)
C33 O14 C36 106(3)
O14 C33 C34 83(2)
C35 C34 C33 108.8(13)
C34 C35 C36 103.7
C35 C36 O14 104.6(11)

loop_
_geom_bond_atom_site_label_1
_geom_bond_atom_site_label_2
_geom_bond_distance
Rh1 O1 2.048(3)
Rh1 O2 2.061(3)
Rh1 C1 2.087(4)
Rh1 C9 2.094(5)
Rh1 C2 2.115(4)
Rh1 C10 2.124(4)
Rh1 K1 3.8389(7)
K1 O1 2.721(3)
K1 O10 2.752(3)
K1 O2 2.758(3)
K1 O7 2.791(3)
K1 O9 2.804(3)
K1 O12 2.822(3)
K1 O8 2.853(3)
K1 O11 2.867(3)
K1 C22 3.528(5)
O1 C4 1.323(5)
O2 C12 1.308(5)
O3 N1 1.237(6)
O4 N1 1.235(6)
O5 N2 1.231(5)
O6 N2 1.241(5)
O7 C17 1.429(6)
O7 C28 1.437(7)
O8 C18 1.421(6)
O8 C19 1.437(6)
O9 C20 1.418(6)
O9 C21 1.427(7)
O10 C23 1.412(6)
O10 C22 1.421(6)
O11 C25 1.403(6)
O11 C24 1.419(6)
O12 C27 1.392(6)
O12 C26 1.419(6)
N1 C7 1.459(6)
N2 C15 1.454(5)
C1 C2 1.388(7)
C2 C3 1.492(6)
C3 C8 1.391(6)
C3 C4 1.415(7)
C4 C5 1.411(6)
C5 C6 1.374(7)
C6 C7 1.384(7)
C7 C8 1.390(6)
C9 C10 1.414(7)
C10 C11 1.484(6)
C11 C16 1.380(6)
C11 C12 1.420(6)
C12 C13 1.415(6)
C13 C14 1.378(6)
C14 C15 1.373(6)
C15 C16 1.408(6)
C17 C18 1.505(8)
C19 C20 1.475(9)
C21 C22 1.489(8)
C23 C24 1.514(7)
C25 C26 1.513(7)
C27 C28 1.523(8)
O13 C29 1.4870
O13 C32 1.574(16)
C29 C30 1.368(15)
C30 C31 1.533(16)
C31 C32 1.461(16)
O14 C33 1.52(5)
O14 C36 1.71(3)
C33 C34 1.99(5)
C34 C35 1.5146
C35 C36 1.5169

loop_
_cod_changelog_entry_id
_cod_changelog_entry_author
_cod_changelog_entry_date
_cod_changelog_entry_text
1 'Vaitkus, Antanas' 2022-04-22T18:50:00+03:00 'Updated bibliographic information.'
